data_4076842
loop_
_publ_author_name
'Rowsell, Bryan D.'
'Trepanier, Steven J.'
'Lam, Robert'
'McDonald, Robert'
'Cowie, Martin'

_publ_section_title
;
 Methylene-Bridged Complexes of Rhodium/Ruthenium as Models for Bimetallic
 Fischer&#x2212;Tropsch Catalysts:&#x00A0; Comparisons with the Rh/Os and
 Ir/Ru Analogues
;
_journal_issue 15
_journal_name_full Organometallics
_journal_page_first 3228
_journal_paper_doi 10.1021/om020118j
_journal_volume 21
_journal_year 2002
_chemical_formula_sum 'C55 H46 B F4 O4 P4 Rh Ru'
_chemical_formula_weight 1185.59
_space_group_IT_number 15
_symmetry_cell_setting monoclinic
_symmetry_space_group_name_Hall '-I 2ya'
_symmetry_space_group_name_H-M 'I 1 2/a 1'
_atom_sites_solution_hydrogens geom
_atom_sites_solution_primary direct
_atom_sites_solution_secondary difmap
_audit_creation_method 'manual editing of SHELXL template'
_cell_angle_alpha 90.00
_cell_angle_beta 90.455(2)
_cell_angle_gamma 90.00
_cell_formula_units_Z 8
_cell_length_a 42.754(5)
_cell_length_b 10.2403(12)
_cell_length_c 23.590(3)
_cell_measurement_reflns_used 4386
_cell_measurement_temperature 193(2)
_cell_volume 10328(2)
_computing_cell_refinement 'Bruker SMART'
_computing_data_collection 'Bruker SMART'
_computing_data_reduction 'Bruker SHELXTL'
_computing_molecular_graphics 'Bruker SHELXTL'
_computing_publication_material 'Bruker SHELXTL'
_computing_structure_refinement 'SHELXL-97 (Sheldrick, 1997)'
_computing_structure_solution 'SHELXS-97 (Sheldrick, 1990)'
_diffrn_ambient_temperature 193(2)
_diffrn_measured_fraction_theta_full 0.993
_diffrn_measured_fraction_theta_max 0.993
_diffrn_measurement_device_type 'CCD area detector'
_diffrn_measurement_method 'omega scans'
_diffrn_radiation_monochromator graphite
_diffrn_radiation_source 'fine-focus sealed tube'
_diffrn_radiation_type MoK\a
_diffrn_radiation_wavelength 0.71073
_diffrn_reflns_av_R_equivalents 0.0400
_diffrn_reflns_av_sigmaI/netI 0.0495
_diffrn_reflns_limit_h_max 45
_diffrn_reflns_limit_h_min -53
_diffrn_reflns_limit_k_max 12
_diffrn_reflns_limit_k_min -10
_diffrn_reflns_limit_l_max 29
_diffrn_reflns_limit_l_min -29
_diffrn_reflns_number 22827
_diffrn_reflns_theta_full 26.41
_diffrn_reflns_theta_max 26.41
_diffrn_reflns_theta_min 1.73
_exptl_absorpt_coefficient_mu 0.796
_exptl_absorpt_correction_T_max 0.9391
_exptl_absorpt_correction_T_min 0.6340
_exptl_absorpt_correction_type empirical
_exptl_absorpt_process_details 'SADABS (Sheldrick, 1996)'
_exptl_crystal_colour orange
_exptl_crystal_density_diffrn 1.525
_exptl_crystal_density_method 'not measured'
_exptl_crystal_description prism
_exptl_crystal_F_000 4784
_exptl_crystal_size_max 0.63
_exptl_crystal_size_mid 0.13
_exptl_crystal_size_min 0.08
_refine_diff_density_max 1.482
_refine_diff_density_min -0.698
_refine_diff_density_rms 0.101
_refine_ls_extinction_method none
_refine_ls_goodness_of_fit_ref 1.010
_refine_ls_hydrogen_treatment mixed
_refine_ls_matrix_type full
_refine_ls_number_parameters 626
_refine_ls_number_reflns 10526
_refine_ls_number_restraints 0
_refine_ls_restrained_S_all 1.010
_refine_ls_R_factor_all 0.0601
_refine_ls_R_factor_gt 0.0415
_refine_ls_shift/su_max 0.014
_refine_ls_shift/su_mean 0.001
_refine_ls_structure_factor_coef Fsqd
_refine_ls_weighting_details 'calc w=1/[\s^2^(Fo^2^)+(0.0587P)^2^+5.1691P] where P=(Fo^2^+2Fc^2^)/3'
_refine_ls_weighting_scheme calc
_refine_ls_wR_factor_gt 0.0972
_refine_ls_wR_factor_ref 0.1051
_reflns_number_gt 8180
_reflns_number_total 10526
_reflns_threshold_expression >2sigma(I)
_cod_data_source_file om020118j.cif
_cod_data_source_block compound_3b
_cod_depositor_comments
;
The following automatic conversions were performed:

'_symmetry_cell_setting' value 'Monoclinic' changed to 'monoclinic'
according to /home/saulius/struct/CIF-dictionaries/cif_core.dic
dictionary named 'cif_core.dic' version 2.4.1 from 2010-06-29.

Automatic conversion script
Id: cif_fix_values 1715 2011-07-08 13:25:40Z adriana 
;
_cod_original_cell_volume 10327(2)
_cod_original_sg_symbol_H-M 'I 2/a'
_cod_database_code 4076842

loop_
_symmetry_equiv_pos_as_xyz
'x, y, z'
'-x+1/2, y, -z'
'x+1/2, y+1/2, z+1/2'
'-x+1, y+1/2, -z+1/2'
'-x, -y, -z'
'x-1/2, -y, z'
'-x+1/2, -y+1/2, -z+1/2'
'x, -y+1/2, z+1/2'

loop_
_atom_site_label
_atom_site_type_symbol
_atom_site_fract_x
_atom_site_fract_y
_atom_site_fract_z
_atom_site_U_iso_or_equiv
_atom_site_adp_type
_atom_site_occupancy
_atom_site_symmetry_multiplicity
_atom_site_calc_flag
_atom_site_refinement_flags
_atom_site_disorder_assembly
_atom_site_disorder_group
Rh Rh 0.152142(6) 0.37777(3) 0.106435(12) 0.02588(8) Uani 1 1 d . . .
Ru Ru 0.084784(6) 0.41857(3) 0.109499(12) 0.02358(8) Uani 1 1 d . . .
P1 P 0.16071(2) 0.49647(9) 0.02501(4) 0.0276(2) Uani 1 1 d . . .
P2 P 0.08612(2) 0.52709(9) 0.02023(4) 0.02625(19) Uani 1 1 d . . .
P3 P 0.15668(2) 0.32711(9) 0.20333(4) 0.02521(19) Uani 1 1 d . . .
P4 P 0.08641(2) 0.32582(9) 0.20209(4) 0.02518(19) Uani 1 1 d . . .
O1 O 0.20400(7) 0.1878(3) 0.07745(14) 0.0498(7) Uani 1 1 d . . .
O2 O 0.11551(6) 0.1808(3) 0.04637(12) 0.0407(7) Uani 1 1 d . . .
O3 O 0.02568(6) 0.2633(3) 0.07947(13) 0.0469(7) Uani 1 1 d . . .
O4 O 0.04860(7) 0.6418(3) 0.16386(12) 0.0438(7) Uani 1 1 d . . .
C1 C 0.18324(9) 0.2528(4) 0.08767(16) 0.0331(8) Uani 1 1 d . . .
C2 C 0.11582(8) 0.2743(4) 0.07441(16) 0.0302(8) Uani 1 1 d . . .
C3 C 0.04834(9) 0.3171(4) 0.08971(16) 0.0331(8) Uani 1 1 d . . .
C4 C 0.06194(8) 0.5593(3) 0.14276(16) 0.0303(8) Uani 1 1 d . . .
C5 C 0.12599(7) 0.5414(3) 0.12959(15) 0.0274(7) Uani 1 1 d . . .
H5A H 0.1286 0.6179 0.1044 0.033 Uiso 1 1 calc R . .
H5B H 0.1280 0.5661 0.1700 0.033 Uiso 1 1 calc R . .
C6 C 0.12450(8) 0.5254(4) -0.01575(15) 0.0306(8) Uani 1 1 d . . .
H6A H 0.1234 0.4578 -0.0457 0.037 Uiso 1 1 calc R . .
H6B H 0.1268 0.6105 -0.0351 0.037 Uiso 1 1 calc R . .
C7 C 0.12146(7) 0.3722(3) 0.24273(15) 0.0263(7) Uani 1 1 d . . .
H7A H 0.1214 0.4676 0.2497 0.032 Uiso 1 1 calc R . .
H7B H 0.1215 0.3273 0.2799 0.032 Uiso 1 1 calc R . .
C11 C 0.18144(9) 0.6499(4) 0.03479(18) 0.0377(9) Uani 1 1 d . . .
C12 C 0.19963(10) 0.6636(4) 0.0836(2) 0.0499(11) Uani 1 1 d . . .
H12 H 0.1995 0.5975 0.1118 0.060 Uiso 1 1 calc R . .
C13 C 0.21777(13) 0.7730(6) 0.0907(3) 0.0771(18) Uani 1 1 d . . .
H13 H 0.2308 0.7803 0.1234 0.093 Uiso 1 1 calc R . .
C14 C 0.21746(14) 0.8710(5) 0.0518(4) 0.087(2) Uani 1 1 d . . .
H14 H 0.2300 0.9465 0.0577 0.105 Uiso 1 1 calc R . .
C15 C 0.19914(13) 0.8610(5) 0.0042(4) 0.087(2) Uani 1 1 d . . .
H15 H 0.1984 0.9306 -0.0224 0.104 Uiso 1 1 calc R . .
C16 C 0.18147(11) 0.7471(5) -0.0053(3) 0.0639(15) Uani 1 1 d . . .
H16 H 0.1696 0.7375 -0.0392 0.077 Uiso 1 1 calc R . .
C21 C 0.18411(9) 0.4099(4) -0.02777(15) 0.0320(8) Uani 1 1 d . . .
C22 C 0.17327(10) 0.2903(4) -0.04789(17) 0.0409(9) Uani 1 1 d . . .
H22 H 0.1533 0.2594 -0.0364 0.049 Uiso 1 1 calc R . .
C23 C 0.19108(11) 0.2159(4) -0.08426(17) 0.0457(10) Uani 1 1 d . . .
H23 H 0.1834 0.1344 -0.0976 0.055 Uiso 1 1 calc R . .
C24 C 0.22008(11) 0.2597(5) -0.1012(2) 0.0549(12) Uani 1 1 d . . .
H24 H 0.2323 0.2091 -0.1265 0.066 Uiso 1 1 calc R . .
C25 C 0.23097(10) 0.3766(5) -0.0813(2) 0.0571(13) Uani 1 1 d . . .
H25 H 0.2510 0.4064 -0.0926 0.069 Uiso 1 1 calc R . .
C26 C 0.21327(9) 0.4523(4) -0.04488(18) 0.0418(10) Uani 1 1 d . . .
H26 H 0.2212 0.5335 -0.0316 0.050 Uiso 1 1 calc R . .
C31 C 0.06215(8) 0.4575(4) -0.03694(15) 0.0315(8) Uani 1 1 d . . .
C32 C 0.06274(10) 0.3226(4) -0.04502(18) 0.0451(10) Uani 1 1 d . . .
H32 H 0.0741 0.2688 -0.0193 0.054 Uiso 1 1 calc R . .
C33 C 0.04697(11) 0.2669(5) -0.0900(2) 0.0539(12) Uani 1 1 d . . .
H33 H 0.0481 0.1752 -0.0958 0.065 Uiso 1 1 calc R . .
C34 C 0.02962(11) 0.3430(5) -0.12675(19) 0.0557(13) Uani 1 1 d . . .
H34 H 0.0183 0.3040 -0.1571 0.067 Uiso 1 1 calc R . .
C35 C 0.02894(11) 0.4740(5) -0.11922(18) 0.0543(12) Uani 1 1 d . . .
H35 H 0.0171 0.5266 -0.1447 0.065 Uiso 1 1 calc R . .
C36 C 0.04524(10) 0.5329(4) -0.07484(17) 0.0423(10) Uani 1 1 d . . .
H36 H 0.0447 0.6251 -0.0706 0.051 Uiso 1 1 calc R . .
C41 C 0.07315(8) 0.6955(3) 0.02215(15) 0.0295(8) Uani 1 1 d . . .
C42 C 0.04194(9) 0.7208(4) 0.03561(17) 0.0399(9) Uani 1 1 d . . .
H42 H 0.0285 0.6507 0.0458 0.048 Uiso 1 1 calc R . .
C43 C 0.03043(12) 0.8470(4) 0.0343(2) 0.0535(12) Uani 1 1 d . . .
H43 H 0.0092 0.8637 0.0434 0.064 Uiso 1 1 calc R . .
C44 C 0.04997(13) 0.9482(4) 0.0195(2) 0.0572(13) Uani 1 1 d . . .
H44 H 0.0422 1.0350 0.0182 0.069 Uiso 1 1 calc R . .
C45 C 0.08030(13) 0.9244(4) 0.0068(2) 0.0556(13) Uani 1 1 d . . .
H45 H 0.0935 0.9953 -0.0031 0.067 Uiso 1 1 calc R . .
C46 C 0.09233(10) 0.8004(4) 0.00801(17) 0.0423(10) Uani 1 1 d . . .
H46 H 0.1137 0.7859 -0.0008 0.051 Uiso 1 1 calc R . .
C51 C 0.18919(8) 0.4106(4) 0.23839(16) 0.0326(8) Uani 1 1 d . . .
C52 C 0.21896(10) 0.3805(6) 0.2204(2) 0.0685(16) Uani 1 1 d . . .
H52 H 0.2217 0.3161 0.1919 0.082 Uiso 1 1 calc R . .
C53 C 0.24475(11) 0.4420(7) 0.2431(3) 0.0809(19) Uani 1 1 d . . .
H53 H 0.2650 0.4192 0.2302 0.097 Uiso 1 1 calc R . .
C54 C 0.24166(11) 0.5342(6) 0.2834(2) 0.0669(15) Uani 1 1 d . . .
H54 H 0.2595 0.5785 0.2979 0.080 Uiso 1 1 calc R . .
C55 C 0.21222(12) 0.5636(5) 0.3033(2) 0.0647(15) Uani 1 1 d . . .
H55 H 0.2098 0.6258 0.3328 0.078 Uiso 1 1 calc R . .
C56 C 0.18598(10) 0.5022(4) 0.2802(2) 0.0489(11) Uani 1 1 d . . .
H56 H 0.1657 0.5241 0.2935 0.059 Uiso 1 1 calc R . .
C61 C 0.16315(7) 0.1576(3) 0.22488(16) 0.0287(8) Uani 1 1 d . . .
C62 C 0.16109(8) 0.0550(4) 0.18639(18) 0.0374(9) Uani 1 1 d . . .
H62 H 0.1569 0.0722 0.1475 0.045 Uiso 1 1 calc R . .
C63 C 0.16522(9) -0.0721(4) 0.2048(2) 0.0489(11) Uani 1 1 d . . .
H63 H 0.1642 -0.1422 0.1784 0.059 Uiso 1 1 calc R . .
C64 C 0.17084(10) -0.0969(5) 0.2617(3) 0.0588(14) Uani 1 1 d . . .
H64 H 0.1733 -0.1844 0.2743 0.071 Uiso 1 1 calc R . .
C65 C 0.17290(10) 0.0036(5) 0.2999(2) 0.0541(13) Uani 1 1 d . . .
H65 H 0.1769 -0.0142 0.3388 0.065 Uiso 1 1 calc R . .
C66 C 0.16917(9) 0.1307(4) 0.28169(18) 0.0395(9) Uani 1 1 d . . .
H66 H 0.1707 0.2004 0.3082 0.047 Uiso 1 1 calc R . .
C71 C 0.08466(8) 0.1487(3) 0.20942(16) 0.0288(8) Uani 1 1 d . . .
C72 C 0.08187(8) 0.0664(3) 0.16316(16) 0.0303(8) Uani 1 1 d . . .
H72 H 0.0796 0.1020 0.1262 0.036 Uiso 1 1 calc R . .
C73 C 0.08242(9) -0.0676(4) 0.17069(18) 0.0379(9) Uani 1 1 d . . .
H73 H 0.0803 -0.1238 0.1389 0.046 Uiso 1 1 calc R . .
C74 C 0.08609(9) -0.1196(4) 0.22400(19) 0.0388(9) Uani 1 1 d . . .
H74 H 0.0873 -0.2116 0.2288 0.047 Uiso 1 1 calc R . .
C75 C 0.08809(9) -0.0382(4) 0.27091(18) 0.0395(9) Uani 1 1 d . . .
H75 H 0.0899 -0.0747 0.3078 0.047 Uiso 1 1 calc R . .
C76 C 0.08743(8) 0.0943(4) 0.26415(17) 0.0350(9) Uani 1 1 d . . .
H76 H 0.0888 0.1498 0.2963 0.042 Uiso 1 1 calc R . .
C81 C 0.05382(8) 0.3805(4) 0.24558(16) 0.0325(8) Uani 1 1 d . . .
C82 C 0.02425(9) 0.3291(4) 0.23401(19) 0.0414(10) Uani 1 1 d . . .
H82 H 0.0219 0.2628 0.2062 0.050 Uiso 1 1 calc R . .
C83 C -0.00168(10) 0.3741(5) 0.2628(2) 0.0570(14) Uani 1 1 d . . .
H83 H -0.0217 0.3381 0.2548 0.068 Uiso 1 1 calc R . .
C84 C 0.00141(11) 0.4706(5) 0.3029(2) 0.0639(15) Uani 1 1 d . . .
H84 H -0.0165 0.5021 0.3223 0.077 Uiso 1 1 calc R . .
C85 C 0.03047(12) 0.5214(5) 0.3149(2) 0.0596(13) Uani 1 1 d . . .
H85 H 0.0326 0.5872 0.3431 0.072 Uiso 1 1 calc R . .
C86 C 0.05696(10) 0.4775(4) 0.28628(18) 0.0431(10) Uani 1 1 d . . .
H86 H 0.0769 0.5138 0.2946 0.052 Uiso 1 1 calc R . .
F1 F 0.12126(6) 0.6617(2) 0.30170(10) 0.0495(6) Uani 1 1 d . . .
F2A F 0.13042(16) 0.5640(6) 0.3865(3) 0.0804(19) Uiso 0.60 1 d P A 1
F3A F 0.08757(13) 0.7022(5) 0.3728(2) 0.0741(14) Uiso 0.60 1 d P A 1
F4A F 0.13571(15) 0.7749(6) 0.3792(3) 0.0852(16) Uiso 0.60 1 d P A 1
B1A B 0.1172(2) 0.6670(11) 0.3586(5) 0.0478(18) Uiso 0.60 1 d P A 1
F2B F 0.11817(18) 0.5388(7) 0.3796(3) 0.0541(19) Uiso 0.40 1 d P A 2
F3B F 0.1052(2) 0.7579(9) 0.3840(4) 0.086(2) Uiso 0.40 1 d P A 2
F4B F 0.1540(3) 0.7174(11) 0.3739(5) 0.109(3) Uiso 0.40 1 d P A 2
B1B B 0.1261(4) 0.6720(17) 0.3623(8) 0.0478(18) Uiso 0.40 1 d P A 2

loop_
_atom_site_aniso_label
_atom_site_aniso_U_11
_atom_site_aniso_U_22
_atom_site_aniso_U_33
_atom_site_aniso_U_23
_atom_site_aniso_U_13
_atom_site_aniso_U_12
Rh 0.02247(15) 0.03061(15) 0.02458(16) 0.00004(11) 0.00110(11) 0.00120(10)
Ru 0.01961(14) 0.02574(15) 0.02536(16) 0.00036(11) -0.00213(11) -0.00238(10)
P1 0.0231(5) 0.0331(5) 0.0266(5) 0.0006(4) 0.0006(4) -0.0027(4)
P2 0.0227(4) 0.0292(5) 0.0269(5) 0.0008(4) -0.0032(4) -0.0027(3)
P3 0.0185(4) 0.0318(5) 0.0253(5) -0.0009(4) -0.0013(4) -0.0004(3)
P4 0.0175(4) 0.0308(5) 0.0272(5) 0.0014(4) 0.0001(4) 0.0005(3)
O1 0.0407(17) 0.0480(17) 0.061(2) 0.0018(14) 0.0099(15) 0.0144(14)
O2 0.0360(15) 0.0346(15) 0.0517(18) -0.0129(13) 0.0049(13) -0.0061(11)
O3 0.0278(15) 0.0521(18) 0.061(2) -0.0064(14) -0.0078(14) -0.0123(13)
O4 0.0488(17) 0.0364(16) 0.0462(18) -0.0038(13) 0.0019(14) 0.0075(13)
C1 0.033(2) 0.035(2) 0.032(2) 0.0020(15) 0.0025(16) 0.0000(16)
C2 0.0227(18) 0.036(2) 0.032(2) 0.0031(16) 0.0012(15) -0.0051(14)
C3 0.034(2) 0.0329(19) 0.033(2) 0.0030(15) -0.0017(17) 0.0004(16)
C4 0.0282(19) 0.0308(19) 0.032(2) 0.0042(15) -0.0035(16) -0.0042(15)
C5 0.0207(17) 0.0324(18) 0.0291(19) 0.0004(14) -0.0010(14) -0.0020(14)
C6 0.0257(18) 0.038(2) 0.028(2) 0.0041(15) -0.0022(15) -0.0005(15)
C7 0.0202(17) 0.0329(18) 0.0257(19) -0.0019(14) -0.0017(14) -0.0005(13)
C11 0.0271(19) 0.035(2) 0.051(3) -0.0050(18) 0.0085(18) -0.0063(15)
C12 0.045(3) 0.054(3) 0.051(3) -0.013(2) 0.003(2) -0.021(2)
C13 0.065(4) 0.079(4) 0.088(4) -0.038(3) 0.011(3) -0.036(3)
C14 0.057(4) 0.050(3) 0.156(7) -0.023(4) 0.029(4) -0.022(3)
C15 0.051(3) 0.047(3) 0.162(7) 0.031(4) 0.016(4) -0.008(2)
C16 0.038(3) 0.055(3) 0.099(4) 0.025(3) -0.001(3) -0.009(2)
C21 0.032(2) 0.040(2) 0.0246(19) 0.0037(15) -0.0015(16) 0.0036(15)
C22 0.045(2) 0.046(2) 0.032(2) 0.0007(17) 0.0075(18) -0.0004(18)
C23 0.056(3) 0.051(2) 0.030(2) -0.0070(18) -0.004(2) 0.009(2)
C24 0.050(3) 0.073(3) 0.041(3) -0.007(2) 0.007(2) 0.016(2)
C25 0.030(2) 0.083(4) 0.058(3) -0.009(3) 0.011(2) 0.000(2)
C26 0.028(2) 0.058(3) 0.040(2) -0.0038(19) 0.0010(18) -0.0001(17)
C31 0.0261(19) 0.044(2) 0.0246(19) -0.0024(15) -0.0033(15) -0.0086(15)
C32 0.049(3) 0.047(2) 0.039(2) -0.0078(19) -0.006(2) -0.0071(19)
C33 0.059(3) 0.056(3) 0.047(3) -0.018(2) -0.002(2) -0.014(2)
C34 0.047(3) 0.087(4) 0.033(3) -0.018(2) -0.003(2) -0.021(2)
C35 0.043(3) 0.089(4) 0.030(2) 0.002(2) -0.012(2) -0.001(2)
C36 0.041(2) 0.052(2) 0.034(2) 0.0024(18) -0.0081(19) -0.0017(19)
C41 0.033(2) 0.0268(18) 0.029(2) 0.0020(14) -0.0082(16) 0.0014(14)
C42 0.036(2) 0.042(2) 0.042(2) 0.0063(18) -0.0045(18) 0.0034(17)
C43 0.053(3) 0.054(3) 0.053(3) 0.000(2) -0.010(2) 0.019(2)
C44 0.089(4) 0.033(2) 0.050(3) -0.0016(19) -0.012(3) 0.014(2)
C45 0.080(4) 0.031(2) 0.055(3) -0.005(2) -0.002(3) -0.011(2)
C46 0.048(2) 0.038(2) 0.040(2) -0.0026(17) -0.001(2) -0.0107(18)
C51 0.0244(18) 0.040(2) 0.033(2) 0.0006(16) -0.0034(16) -0.0053(15)
C52 0.024(2) 0.107(4) 0.074(4) -0.046(3) 0.004(2) -0.012(2)
C53 0.022(2) 0.134(5) 0.087(4) -0.037(4) 0.006(3) -0.016(3)
C54 0.039(3) 0.085(4) 0.076(4) -0.020(3) -0.014(3) -0.021(2)
C55 0.052(3) 0.065(3) 0.077(4) -0.029(3) -0.020(3) -0.004(2)
C56 0.031(2) 0.050(3) 0.065(3) -0.020(2) -0.012(2) 0.0034(18)
C61 0.0144(16) 0.0345(19) 0.037(2) 0.0032(15) -0.0001(14) 0.0015(13)
C62 0.0257(19) 0.038(2) 0.049(3) 0.0018(17) 0.0029(17) -0.0010(15)
C63 0.031(2) 0.038(2) 0.078(4) 0.002(2) 0.008(2) -0.0017(17)
C64 0.030(2) 0.050(3) 0.097(4) 0.033(3) 0.000(2) 0.0016(19)
C65 0.031(2) 0.068(3) 0.063(3) 0.029(3) -0.008(2) -0.002(2)
C66 0.031(2) 0.045(2) 0.042(2) 0.0085(18) -0.0061(18) -0.0031(17)
C71 0.0162(16) 0.0315(19) 0.039(2) 0.0092(15) 0.0003(15) -0.0024(13)
C72 0.0248(18) 0.0342(19) 0.032(2) 0.0051(15) -0.0047(15) -0.0049(14)
C73 0.032(2) 0.034(2) 0.048(3) -0.0019(17) -0.0048(18) -0.0082(16)
C74 0.029(2) 0.033(2) 0.055(3) 0.0106(18) -0.0071(18) -0.0028(15)
C75 0.031(2) 0.045(2) 0.043(2) 0.0159(18) -0.0017(18) -0.0037(17)
C76 0.0263(19) 0.042(2) 0.037(2) 0.0063(16) -0.0003(16) -0.0019(15)
C81 0.0249(18) 0.039(2) 0.034(2) 0.0122(16) 0.0076(16) 0.0092(15)
C82 0.0238(19) 0.054(2) 0.047(3) 0.0196(19) 0.0018(17) 0.0036(17)
C83 0.026(2) 0.073(3) 0.072(4) 0.034(3) 0.009(2) 0.013(2)
C84 0.037(3) 0.074(3) 0.081(4) 0.032(3) 0.031(3) 0.031(2)
C85 0.061(3) 0.054(3) 0.064(3) 0.005(2) 0.024(3) 0.024(2)
C86 0.037(2) 0.045(2) 0.048(3) 0.0009(19) 0.0110(19) 0.0076(18)
F1 0.0597(16) 0.0454(14) 0.0435(15) -0.0104(11) 0.0018(12) 0.0024(11)

loop_
_atom_type_symbol
_atom_type_description
_atom_type_scat_dispersion_real
_atom_type_scat_dispersion_imag
_atom_type_scat_source
C C 0.0033 0.0016 'International Tables Vol C Tables 4.2.6.8 and 6.1.1.4'
H H 0.0000 0.0000 'International Tables Vol C Tables 4.2.6.8 and 6.1.1.4'
B B 0.0013 0.0007 'International Tables Vol C Tables 4.2.6.8 and 6.1.1.4'
O O 0.0106 0.0060 'International Tables Vol C Tables 4.2.6.8 and 6.1.1.4'
F F 0.0171 0.0103 'International Tables Vol C Tables 4.2.6.8 and 6.1.1.4'
P P 0.1023 0.0942 'International Tables Vol C Tables 4.2.6.8 and 6.1.1.4'
Ru Ru -1.2594 0.8363 'International Tables Vol C Tables 4.2.6.8 and 6.1.1.4'
Rh Rh -1.1178 0.9187 'International Tables Vol C Tables 4.2.6.8 and 6.1.1.4'

loop_
_geom_angle_atom_site_label_1
_geom_angle_atom_site_label_2
_geom_angle_atom_site_label_3
_geom_angle
C1 Rh C2 95.56(15)
C1 Rh C5 167.91(14)
C2 Rh C5 96.14(14)
C1 Rh P1 92.58(12)
C2 Rh P1 95.25(10)
C5 Rh P1 83.32(10)
C1 Rh P3 91.45(12)
C2 Rh P3 107.76(10)
C5 Rh P3 87.88(10)
P1 Rh P3 156.12(3)
C1 Rh Ru 142.80(11)
C2 Rh Ru 47.73(10)
C5 Rh Ru 49.24(9)
P1 Rh Ru 96.24(2)
P3 Rh Ru 94.68(2)
C4 Ru C3 95.23(15)
C4 Ru C2 172.67(14)
C3 Ru C2 92.09(14)
C4 Ru C5 83.80(14)
C3 Ru C5 177.57(14)
C2 Ru C5 88.87(13)
C4 Ru P2 91.55(11)
C3 Ru P2 93.58(11)
C2 Ru P2 87.76(10)
C5 Ru P2 84.23(10)
C4 Ru P4 86.31(11)
C3 Ru P4 91.42(11)
C2 Ru P4 93.74(10)
C5 Ru P4 90.74(10)
P2 Ru P4 174.72(3)
C4 Ru Rh 128.80(10)
C3 Ru Rh 135.61(11)
C2 Ru Rh 43.94(9)
C5 Ru Rh 45.65(9)
P2 Ru Rh 90.82(2)
P4 Ru Rh 86.78(2)
C11 P1 C21 103.65(17)
C11 P1 C6 109.54(18)
C21 P1 C6 100.63(17)
C11 P1 Rh 115.51(14)
C21 P1 Rh 113.73(12)
C6 P1 Rh 112.45(12)
C41 P2 C31 102.66(17)
C41 P2 C6 107.01(17)
C31 P2 C6 98.70(17)
C41 P2 Ru 114.35(12)
C31 P2 Ru 116.88(12)
C6 P2 Ru 115.35(12)
C51 P3 C61 101.88(16)
C51 P3 C7 106.12(17)
C61 P3 C7 102.77(16)
C51 P3 Rh 113.21(13)
C61 P3 Rh 119.40(12)
C7 P3 Rh 112.04(12)
C71 P4 C81 102.68(16)
C71 P4 C7 104.00(16)
C81 P4 C7 104.53(17)
C71 P4 Ru 118.85(13)
C81 P4 Ru 112.10(12)
C7 P4 Ru 113.18(12)
O1 C1 Rh 173.0(3)
O2 C2 Rh 130.4(3)
O2 C2 Ru 141.1(3)
Rh C2 Ru 88.33(14)
O3 C3 Ru 175.7(3)
O4 C4 Ru 178.2(3)
Rh C5 Ru 85.12(12)
P1 C6 P2 120.4(2)
P3 C7 P4 109.89(18)
C16 C11 C12 119.5(4)
C16 C11 P1 122.9(4)
C12 C11 P1 117.5(3)
C13 C12 C11 119.8(5)
C14 C13 C12 121.1(6)
C13 C14 C15 120.1(5)
C14 C15 C16 119.7(6)
C11 C16 C15 119.8(5)
C26 C21 C22 118.4(4)
C26 C21 P1 123.0(3)
C22 C21 P1 118.4(3)
C23 C22 C21 120.9(4)
C24 C23 C22 120.1(4)
C25 C24 C23 119.3(4)
C24 C25 C26 121.1(4)
C21 C26 C25 120.2(4)
C36 C31 C32 118.4(3)
C36 C31 P2 123.1(3)
C32 C31 P2 118.4(3)
C33 C32 C31 120.4(4)
C32 C33 C34 120.6(4)
C35 C34 C33 119.3(4)
C34 C35 C36 121.2(4)
C31 C36 C35 120.1(4)
C46 C41 C42 118.5(4)
C46 C41 P2 123.1(3)
C42 C41 P2 118.3(3)
C43 C42 C41 120.5(4)
C44 C43 C42 119.5(5)
C45 C44 C43 120.2(4)
C44 C45 C46 121.4(4)
C45 C46 C41 119.8(4)
C56 C51 C52 118.2(4)
C56 C51 P3 124.6(3)
C52 C51 P3 117.2(3)
C53 C52 C51 121.1(5)
C54 C53 C52 120.9(5)
C53 C54 C55 119.2(4)
C54 C55 C56 120.2(5)
C51 C56 C55 120.4(4)
C66 C61 C62 119.3(4)
C66 C61 P3 118.8(3)
C62 C61 P3 121.8(3)
C63 C62 C61 120.0(4)
C62 C63 C64 119.8(4)
C65 C64 C63 120.6(4)
C64 C65 C66 119.8(5)
C65 C66 C61 120.4(4)
C72 C71 C76 119.2(3)
C72 C71 P4 122.3(3)
C76 C71 P4 118.4(3)
C71 C72 C73 120.1(4)
C74 C73 C72 120.2(4)
C73 C74 C75 120.2(4)
C76 C75 C74 120.1(4)
C75 C76 C71 120.0(4)
C86 C81 C82 119.2(4)
C86 C81 P4 122.6(3)
C82 C81 P4 118.0(3)
C83 C82 C81 120.5(5)
C84 C83 C82 120.3(4)
C83 C84 C85 119.7(4)
C84 C85 C86 120.9(5)
C81 C86 C85 119.3(4)
B1A F1 B1B 15.7(9)
F1 B1A F3A 112.4(8)
F1 B1A F2A 113.0(9)
F3A B1A F2A 118.0(9)
F1 B1A F4A 106.9(8)
F3A B1A F4A 102.9(8)
F2A B1A F4A 101.9(8)
F4B B1B F3B 107.1(14)
F4B B1B F1 110.9(13)
F3B B1B F1 109.3(12)
F4B B1B F2B 119.1(14)
F3B B1B F2B 110.1(13)
F1 B1B F2B 100.1(11)

loop_
_geom_bond_atom_site_label_1
_geom_bond_atom_site_label_2
_geom_bond_distance
Rh C1 1.900(4)
Rh C2 2.021(3)
Rh C5 2.089(3)
Rh P1 2.3047(10)
Rh P3 2.3505(10)
Rh Ru 2.9114(5)
Ru C4 1.913(4)
Ru C3 1.927(4)
Ru C2 2.155(4)
Ru C5 2.213(3)
Ru P2 2.3821(10)
Ru P4 2.3822(10)
P1 C11 1.818(4)
P1 C21 1.832(4)
P1 C6 1.840(3)
P2 C41 1.813(3)
P2 C31 1.832(3)
P2 C6 1.853(4)
P3 C51 1.824(4)
P3 C61 1.829(4)
P3 C7 1.835(3)
P4 C71 1.824(3)
P4 C81 1.825(4)
P4 C7 1.835(3)
O1 C1 1.137(4)
O2 C2 1.164(4)
O3 C3 1.139(4)
O4 C4 1.136(4)
C11 C16 1.372(6)
C11 C12 1.391(6)
C12 C13 1.372(6)
C13 C14 1.360(9)
C14 C15 1.369(9)
C15 C16 1.406(7)
C21 C26 1.383(5)
C21 C22 1.392(5)
C22 C23 1.381(6)
C23 C24 1.381(6)
C24 C25 1.366(6)
C25 C26 1.387(6)
C31 C36 1.381(5)
C31 C32 1.395(6)
C32 C33 1.376(6)
C33 C34 1.378(7)
C34 C35 1.353(7)
C35 C36 1.390(6)
C41 C46 1.393(5)
C41 C42 1.398(5)
C42 C43 1.383(6)
C43 C44 1.378(7)
C44 C45 1.355(7)
C45 C46 1.371(6)
C51 C56 1.368(5)
C51 C52 1.380(6)
C52 C53 1.375(6)
C53 C54 1.346(7)
C54 C55 1.380(7)
C55 C56 1.393(6)
C61 C66 1.390(5)
C61 C62 1.391(5)
C62 C63 1.383(6)
C63 C64 1.385(7)
C64 C65 1.371(7)
C65 C66 1.379(6)
C71 C72 1.383(5)
C71 C76 1.410(5)
C72 C73 1.384(5)
C73 C74 1.374(6)
C74 C75 1.387(6)
C75 C76 1.367(5)
C81 C86 1.388(6)
C81 C82 1.394(5)
C82 C83 1.384(6)
C83 C84 1.373(8)
C84 C85 1.374(7)
C85 C86 1.397(6)
F1 B1A 1.357(12)
F1 B1B 1.446(18)
F2A B1A 1.363(13)
F3A B1A 1.362(12)
F4A B1A 1.440(13)
F2B B1B 1.465(19)
F3B B1B 1.36(2)
F4B B1B 1.307(18)

loop_
_geom_torsion_atom_site_label_1
_geom_torsion_atom_site_label_2
_geom_torsion_atom_site_label_3
_geom_torsion_atom_site_label_4
_geom_torsion
C1 Rh Ru C4 170.2(2)
C2 Rh Ru C4 -178.6(2)
C5 Rh Ru C4 -11.54(19)
P1 Rh Ru C4 -87.14(14)
P3 Rh Ru C4 71.60(14)
C1 Rh Ru C3 -1.2(2)
C2 Rh Ru C3 10.0(2)
C5 Rh Ru C3 177.1(2)
P1 Rh Ru C3 101.47(16)
P3 Rh Ru C3 -99.79(16)
C1 Rh Ru C2 -11.2(2)
C5 Rh Ru C2 167.03(19)
P1 Rh Ru C2 91.43(14)
P3 Rh Ru C2 -109.83(14)
C1 Rh Ru C5 -178.2(2)
C2 Rh Ru C5 -167.03(19)
P1 Rh Ru C5 -75.60(13)
P3 Rh Ru C5 83.14(13)
C1 Rh Ru P2 -97.14(19)
C2 Rh Ru P2 -85.93(14)
C5 Rh Ru P2 81.11(13)
P1 Rh Ru P2 5.51(3)
P3 Rh Ru P2 164.24(3)
C1 Rh Ru P4 87.56(19)
C2 Rh Ru P4 98.78(14)
C5 Rh Ru P4 -94.19(13)
P1 Rh Ru P4 -169.79(3)
P3 Rh Ru P4 -11.05(3)
C1 Rh P1 C11 -106.16(18)
C2 Rh P1 C11 158.01(17)
C5 Rh P1 C11 62.42(17)
P3 Rh P1 C11 -6.70(18)
Ru Rh P1 C11 110.03(14)
C1 Rh P1 C21 13.54(17)
C2 Rh P1 C21 -82.29(17)
C5 Rh P1 C21 -177.88(16)
P3 Rh P1 C21 113.00(15)
Ru Rh P1 C21 -130.27(13)
C1 Rh P1 C6 127.10(17)
C2 Rh P1 C6 31.27(17)
C5 Rh P1 C6 -64.32(16)
P3 Rh P1 C6 -133.44(15)
Ru Rh P1 C6 -16.71(14)
C4 Ru P2 C41 10.38(17)
C3 Ru P2 C41 105.72(17)
C2 Ru P2 C41 -162.32(16)
C5 Ru P2 C41 -73.23(16)
P4 Ru P2 C41 -55.6(4)
Rh Ru P2 C41 -118.47(13)
C4 Ru P2 C31 -109.56(17)
C3 Ru P2 C31 -14.22(18)
C2 Ru P2 C31 77.74(17)
C5 Ru P2 C31 166.83(17)
P4 Ru P2 C31 -175.6(4)
Rh Ru P2 C31 121.59(14)
C4 Ru P2 C6 135.11(17)
C3 Ru P2 C6 -129.55(17)
C2 Ru P2 C6 -37.58(16)
C5 Ru P2 C6 51.50(16)
P4 Ru P2 C6 69.1(4)
Rh Ru P2 C6 6.26(14)
C1 Rh P3 C51 82.45(18)
C2 Rh P3 C51 178.76(17)
C5 Rh P3 C51 -85.47(16)
P1 Rh P3 C51 -17.24(17)
Ru Rh P3 C51 -134.27(13)
C1 Rh P3 C61 -37.45(16)
C2 Rh P3 C61 58.86(16)
C5 Rh P3 C61 154.63(15)
P1 Rh P3 C61 -137.15(14)
Ru Rh P3 C61 105.82(12)
C1 Rh P3 C7 -157.58(16)
C2 Rh P3 C7 -61.27(16)
C5 Rh P3 C7 34.50(15)
P1 Rh P3 C7 102.73(14)
Ru Rh P3 C7 -14.30(12)
C4 Ru P4 C71 145.48(16)
C3 Ru P4 C71 50.33(17)
C2 Ru P4 C71 -41.87(16)
C5 Ru P4 C71 -130.78(15)
P2 Ru P4 C71 -148.3(4)
Rh Ru P4 C71 -85.28(13)
C4 Ru P4 C81 25.85(17)
C3 Ru P4 C81 -69.30(18)
C2 Ru P4 C81 -161.49(17)
C5 Ru P4 C81 109.59(16)
P2 Ru P4 C81 92.1(4)
Rh Ru P4 C81 155.09(14)
C4 Ru P4 C7 -92.08(16)
C3 Ru P4 C7 172.76(16)
C2 Ru P4 C7 80.57(15)
C5 Ru P4 C7 -8.34(15)
P2 Ru P4 C7 -25.9(4)
Rh Ru P4 C7 37.15(12)
C2 Rh C1 O1 165(3)
C5 Rh C1 O1 0(3)
P1 Rh C1 O1 70(3)
P3 Rh C1 O1 -87(3)
Ru Rh C1 O1 173(3)
C1 Rh C2 O2 -10.5(4)
C5 Rh C2 O2 166.4(4)
P1 Rh C2 O2 82.6(4)
P3 Rh C2 O2 -103.8(4)
Ru Rh C2 O2 176.3(5)
C1 Rh C2 Ru 173.21(14)
C5 Rh C2 Ru -9.84(14)
P1 Rh C2 Ru -93.67(10)
P3 Rh C2 Ru 79.89(11)
C4 Ru C2 O2 -166.7(10)
C3 Ru C2 O2 11.5(5)
C5 Ru C2 O2 -166.2(5)
P2 Ru C2 O2 -82.0(5)
P4 Ru C2 O2 103.1(5)
Rh Ru C2 O2 -175.5(6)
C4 Ru C2 Rh 8.8(12)
C3 Ru C2 Rh -172.99(14)
C5 Ru C2 Rh 9.24(13)
P2 Ru C2 Rh 93.50(10)
P4 Ru C2 Rh -81.43(10)
C4 Ru C3 O3 0(5)
C2 Ru C3 O3 -180(100)
C5 Ru C3 O3 -66(7)
P2 Ru C3 O3 -92(5)
P4 Ru C3 O3 86(5)
Rh Ru C3 O3 173(4)
C3 Ru C4 O4 105(11)
C2 Ru C4 O4 -77(11)
C5 Ru C4 O4 -78(11)
P2 Ru C4 O4 -162(100)
P4 Ru C4 O4 14(11)
Rh Ru C4 O4 -69(11)
C1 Rh C5 Ru 174.9(7)
C2 Rh C5 Ru 9.61(14)
P1 Rh C5 Ru 104.21(9)
P3 Rh C5 Ru -98.03(9)
C4 Ru C5 Rh 170.98(15)
C3 Ru C5 Rh -122(4)
C2 Ru C5 Rh -8.96(13)
P2 Ru C5 Rh -96.83(10)
P4 Ru C5 Rh 84.77(9)
C11 P1 C6 P2 -104.0(2)
C21 P1 C6 P2 147.2(2)
Rh P1 C6 P2 25.9(3)
C41 P2 C6 P1 107.5(2)
C31 P2 C6 P1 -146.3(2)
Ru P2 C6 P1 -20.9(3)
C51 P3 C7 P4 166.85(18)
C61 P3 C7 P4 -86.6(2)
Rh P3 C7 P4 42.8(2)
C71 P4 C7 P3 74.1(2)
C81 P4 C7 P3 -178.55(17)
Ru P4 C7 P3 -56.29(19)
C21 P1 C11 C16 72.3(4)
C6 P1 C11 C16 -34.5(4)
Rh P1 C11 C16 -162.7(3)
C21 P1 C11 C12 -103.3(3)
C6 P1 C11 C12 150.0(3)
Rh P1 C11 C12 21.8(4)
C16 C11 C12 C13 -1.1(7)
P1 C11 C12 C13 174.6(4)
C11 C12 C13 C14 2.4(8)
C12 C13 C14 C15 -0.8(9)
C13 C14 C15 C16 -2.1(10)
C12 C11 C16 C15 -1.8(7)
P1 C11 C16 C15 -177.2(4)
C14 C15 C16 C11 3.4(9)
C11 P1 C21 C26 10.0(4)
C6 P1 C21 C26 123.3(3)
Rh P1 C21 C26 -116.2(3)
C11 P1 C21 C22 -175.7(3)
C6 P1 C21 C22 -62.4(3)
Rh P1 C21 C22 58.1(3)
C26 C21 C22 C23 -0.3(6)
P1 C21 C22 C23 -174.9(3)
C21 C22 C23 C24 0.0(6)
C22 C23 C24 C25 0.5(7)
C23 C24 C25 C26 -0.7(7)
C22 C21 C26 C25 0.1(6)
P1 C21 C26 C25 174.4(3)
C24 C25 C26 C21 0.3(7)
C41 P2 C31 C36 13.7(4)
C6 P2 C31 C36 -96.0(3)
Ru P2 C31 C36 139.7(3)
C41 P2 C31 C32 -170.9(3)
C6 P2 C31 C32 79.3(3)
Ru P2 C31 C32 -44.9(3)
C36 C31 C32 C33 0.5(6)
P2 C31 C32 C33 -175.1(4)
C31 C32 C33 C34 -1.9(7)
C32 C33 C34 C35 1.9(7)
C33 C34 C35 C36 -0.5(7)
C32 C31 C36 C35 1.0(6)
P2 C31 C36 C35 176.3(3)
C34 C35 C36 C31 -1.0(7)
C31 P2 C41 C46 -113.9(3)
C6 P2 C41 C46 -10.5(4)
Ru P2 C41 C46 118.5(3)
C31 P2 C41 C42 62.7(3)
C6 P2 C41 C42 166.0(3)
Ru P2 C41 C42 -64.9(3)
C46 C41 C42 C43 0.7(6)
P2 C41 C42 C43 -176.0(3)
C41 C42 C43 C44 0.0(7)
C42 C43 C44 C45 -0.5(7)
C43 C44 C45 C46 0.2(8)
C44 C45 C46 C41 0.4(7)
C42 C41 C46 C45 -0.9(6)
P2 C41 C46 C45 175.7(3)
C61 P3 C51 C56 -115.7(4)
C7 P3 C51 C56 -8.5(4)
Rh P3 C51 C56 114.8(4)
C61 P3 C51 C52 65.6(4)
C7 P3 C51 C52 172.9(4)
Rh P3 C51 C52 -63.8(4)
C56 C51 C52 C53 -1.0(8)
P3 C51 C52 C53 177.7(5)
C51 C52 C53 C54 -0.4(10)
C52 C53 C54 C55 2.3(10)
C53 C54 C55 C56 -2.7(9)
C52 C51 C56 C55 0.6(7)
P3 C51 C56 C55 -178.1(4)
C54 C55 C56 C51 1.2(8)
C51 P3 C61 C66 47.6(3)
C7 P3 C61 C66 -62.2(3)
Rh P3 C61 C66 173.1(2)
C51 P3 C61 C62 -134.8(3)
C7 P3 C61 C62 115.5(3)
Rh P3 C61 C62 -9.2(3)
C66 C61 C62 C63 -0.4(5)
P3 C61 C62 C63 -178.0(3)
C61 C62 C63 C64 1.2(6)
C62 C63 C64 C65 -1.1(6)
C63 C64 C65 C66 0.4(7)
C64 C65 C66 C61 0.4(6)
C62 C61 C66 C65 -0.3(5)
P3 C61 C66 C65 177.4(3)
C81 P4 C71 C72 123.2(3)
C7 P4 C71 C72 -128.1(3)
Ru P4 C71 C72 -1.2(3)
C81 P4 C71 C76 -59.2(3)
C7 P4 C71 C76 49.5(3)
Ru P4 C71 C76 176.4(2)
C76 C71 C72 C73 -1.3(5)
P4 C71 C72 C73 176.3(3)
C71 C72 C73 C74 -0.7(6)
C72 C73 C74 C75 2.4(6)
C73 C74 C75 C76 -2.1(6)
C74 C75 C76 C71 0.1(6)
C72 C71 C76 C75 1.6(5)
P4 C71 C76 C75 -176.1(3)
C71 P4 C81 C86 130.4(3)
C7 P4 C81 C86 22.0(4)
Ru P4 C81 C86 -100.9(3)
C71 P4 C81 C82 -54.7(3)
C7 P4 C81 C82 -163.0(3)
Ru P4 C81 C82 74.0(3)
C86 C81 C82 C83 -0.1(6)
P4 C81 C82 C83 -175.2(3)
C81 C82 C83 C84 0.4(6)
C82 C83 C84 C85 -0.8(7)
C83 C84 C85 C86 0.9(7)
C82 C81 C86 C85 0.2(6)
P4 C81 C86 C85 175.1(3)
C84 C85 C86 C81 -0.6(7)
B1B F1 B1A F3A 157(5)
B1B F1 B1A F2A -66(4)
B1B F1 B1A F4A 45(4)
B1A F1 B1B F4B -166(5)
B1A F1 B1B F3B -48(3)
B1A F1 B1B F2B 68(4)
